data_2215475
loop_
_publ_author_name
'Zhang, Huaping'
'VanDerveer, Don'
'Chen, Feng'
'Wang, Xi'
'Wargovich, Michael J.'

_publ_section_title
;
 3,7-Dideacetylkhivorin
;
_journal_coeditor_code FL2161
_journal_issue 10
_journal_name_full 'Acta Crystallographica Section E'
_journal_page_first o4162
_journal_page_last o4162
_journal_paper_doi 10.1107/S1600536807046363
_journal_volume 63
_journal_year 2007
_chemical_formula_iupac 'C28 H38 O8'
_chemical_formula_moiety 'C28 H38 O8'
_chemical_formula_sum 'C28 H38 O8'
_chemical_formula_weight 502.58
_chemical_name_common 3,7-dideacetylkhivorin
_chemical_name_systematic
;
1\a-acetyloxy-14,15\b:21,23-diepoxy-3\a,7\a-dihydroxy-4,4,8-trimethyl-D-\
<i>homo</i>-24-<i>nor</i>-17-oxochola-20,22-dien-16-one
;
_space_group_IT_number 19
_symmetry_cell_setting orthorhombic
_symmetry_space_group_name_Hall 'P 2ac 2ab'
_symmetry_space_group_name_H-M 'P 21 21 21'
_atom_sites_solution_hydrogens geom
_atom_sites_solution_primary direct
_atom_sites_solution_secondary difmap
_audit_creation_method SHELXL-97
_cell_angle_alpha 90.00
_cell_angle_beta 90.00
_cell_angle_gamma 90.00
_cell_formula_units_Z 4
_cell_length_a 10.907(2)
_cell_length_b 14.200(3)
_cell_length_c 17.391(4)
_cell_measurement_reflns_used 12261
_cell_measurement_temperature 298(2)
_cell_measurement_theta_max 25.6806
_cell_measurement_theta_min 1.8512
_cell_volume 2693.5(10)
_computing_cell_refinement 'CrystalClear (Rigaku/MSC, 2006)'
_computing_data_collection 'CrystalClear (Rigaku/MSC, 2006)'
_computing_data_reduction 'CrystalClear (Rigaku/MSC, 2006)'
_computing_molecular_graphics 'SHELXTL (Bruker, 2000)'
_computing_publication_material 'PLATON (Spek,2003)'
_computing_structure_refinement 'SHELXTL (Bruker, 2000)'
_computing_structure_solution 'SHELXTL (Bruker, 2000)'
_diffrn_ambient_temperature 298(2)
_diffrn_detector_area_resol_mean 14.6199
_diffrn_measured_fraction_theta_full 0.997
_diffrn_measured_fraction_theta_max 0.997
_diffrn_measurement_device
;
Rigaku Mercury CCD (2x2 bin mode)
;
_diffrn_measurement_method \w
_diffrn_radiation_monochromator 'Graphite Monochromator'
_diffrn_radiation_source 'Sealed Tube'
_diffrn_radiation_type 'Mo Ka'
_diffrn_radiation_wavelength 0.7107
_diffrn_reflns_av_R_equivalents 0.0296
_diffrn_reflns_av_sigmaI/netI 0.0119
_diffrn_reflns_limit_h_max 13
_diffrn_reflns_limit_h_min -12
_diffrn_reflns_limit_k_max 16
_diffrn_reflns_limit_k_min -16
_diffrn_reflns_limit_l_max 20
_diffrn_reflns_limit_l_min -20
_diffrn_reflns_number 23488
_diffrn_reflns_reduction_process 'Lp corrections applied'
_diffrn_reflns_theta_full 25.10
_diffrn_reflns_theta_max 25.10
_diffrn_reflns_theta_min 2.20
_diffrn_standards_decay_% 0
_diffrn_standards_interval_count 0
_diffrn_standards_interval_time 0
_diffrn_standards_number 0
_exptl_absorpt_coefficient_mu 0.090
_exptl_absorpt_correction_T_max 0.9744
_exptl_absorpt_correction_T_min 0.9581
_exptl_absorpt_correction_type multi-scan
_exptl_absorpt_process_details '(REQAB; Rigaku/MSC, 2006)'
_exptl_crystal_colour colourless
_exptl_crystal_density_diffrn 1.239
_exptl_crystal_density_method 'not measured'
_exptl_crystal_description Rod
_exptl_crystal_F_000 1080
_exptl_crystal_size_max 0.48
_exptl_crystal_size_mid 0.46
_exptl_crystal_size_min 0.29
_refine_diff_density_max 0.153
_refine_diff_density_min -0.176
_refine_ls_extinction_method none
_refine_ls_goodness_of_fit_ref 1.065
_refine_ls_hydrogen_treatment constr
_refine_ls_matrix_type full
_refine_ls_number_parameters 333
_refine_ls_number_reflns 2711
_refine_ls_number_restraints 0
_refine_ls_restrained_S_all 1.065
_refine_ls_R_factor_all 0.0458
_refine_ls_R_factor_gt 0.0407
_refine_ls_shift/su_max 0.000
_refine_ls_shift/su_mean 0.000
_refine_ls_structure_factor_coef Fsqd
_refine_ls_weighting_details 'calc w=1/[s^2^(Fo^2^)+(0.0630P)^2^+0.4442P]'
_refine_ls_weighting_scheme calc
_refine_ls_wR_factor_gt 0.1045
_refine_ls_wR_factor_ref 0.1085
_reflns_number_gt 2485
_reflns_number_total 2711
_reflns_threshold_expression I>2\s(I)
_cod_data_source_file fl2161.cif
_cod_data_source_block I
_cod_depositor_comments
;
  Removed the _chemical_melting_point data item since it had a malformed value.

  Antanas Vaitkus,
  2019-03-01
;
_cod_original_cell_volume 2693.5(9)
_cod_database_code 2215475
_cod_database_fobs_code 2215475

loop_
_symmetry_equiv_pos_as_xyz
'x, y, z'
'-x+1/2, -y, z+1/2'
'-x, y+1/2, -z+1/2'
'x+1/2, -y+1/2, -z'

loop_
_atom_site_type_symbol
_atom_site_label
_atom_site_fract_x
_atom_site_fract_y
_atom_site_fract_z
_atom_site_U_iso_or_equiv
_atom_site_adp_type
_atom_site_calc_flag
_atom_site_refinement_flags
_atom_site_occupancy
O O1 -0.24761(17) 0.03344(13) 0.00185(10) 0.0417(4) Uani d . 1
O O2 -0.4201(3) -0.0522(2) 0.00453(17) 0.0943(10) Uani d . 1
O O3 -0.2722(3) 0.22356(16) -0.04014(13) 0.0752(8) Uani d . 1
H H3 -0.2628 0.1805 -0.0084 0.090 Uiso calc R 1
O O4 0.1384(2) 0.09520(13) 0.03037(11) 0.0482(5) Uani d . 1
H H4 0.1596 0.1513 0.0307 0.058 Uiso calc R 1
O O5 0.27970(17) -0.15088(15) 0.01582(12) 0.0533(5) Uani d . 1
O O6 0.25238(19) -0.16923(15) 0.17687(12) 0.0583(5) Uani d . 1
O O7 0.3671(2) -0.0430(2) 0.18949(16) 0.0853(8) Uani d . 1
O O8 -0.0200(3) -0.3910(3) 0.2456(2) 0.1073(11) Uani d . 1
C C1 -0.2334(2) 0.0143(2) -0.08101(13) 0.0390(6) Uani d . 1
H H1 -0.2682 -0.0462 -0.0926 0.047 Uiso calc R 1
C C2 -0.3041(3) 0.0904(2) -0.12480(17) 0.0533(7) Uani d . 1
H H2A -0.3063 0.0739 -0.1783 0.064 Uiso calc R 1
H H2B -0.3871 0.0916 -0.1064 0.064 Uiso calc R 1
C C3 -0.2496(3) 0.1879(2) -0.11678(17) 0.0593(8) Uani d . 1
H H3A -0.2930 0.2281 -0.1518 0.071 Uiso calc R 1
C C4 -0.1123(3) 0.1934(2) -0.13845(16) 0.0535(7) Uani d . 1
C C5 -0.0427(3) 0.11459(17) -0.09381(15) 0.0402(6) Uani d . 1
H H5 -0.0529 0.1310 -0.0407 0.048 Uiso calc R 1
C C6 0.0963(3) 0.11405(18) -0.10582(16) 0.0441(6) Uani d . 1
H H6A 0.1147 0.0883 -0.1555 0.053 Uiso calc R 1
H H6B 0.1266 0.1775 -0.1044 0.053 Uiso calc R 1
C C7 0.1605(2) 0.05603(18) -0.04411(15) 0.0409(6) Uani d . 1
H H7 0.2471 0.0569 -0.0539 0.049 Uiso calc R 1
C C8 0.1167(2) -0.04691(16) -0.04239(13) 0.0327(5) Uani d . 1
C C9 -0.0258(2) -0.04659(15) -0.03695(13) 0.0305(5) Uani d . 1
H H9 -0.0433 -0.0148 0.0105 0.037 Uiso calc R 1
C C10 -0.0948(2) 0.01254(16) -0.09987(13) 0.0327(5) Uani d . 1
C C11 -0.0774(2) -0.14678(17) -0.02572(16) 0.0401(6) Uani d . 1
H H11A -0.1611 -0.1420 -0.0091 0.048 Uiso calc R 1
H H11B -0.0772 -0.1785 -0.0745 0.048 Uiso calc R 1
C C12 -0.0064(3) -0.20695(17) 0.03248(16) 0.0446(6) Uani d . 1
H H12A -0.0642 -0.2399 0.0643 0.053 Uiso calc R 1
H H12B 0.0404 -0.2532 0.0050 0.053 Uiso calc R 1
C C13 0.0805(2) -0.15048(17) 0.08430(13) 0.0346(5) Uani d . 1
C C14 0.1681(2) -0.09790(16) 0.03037(14) 0.0346(5) Uani d . 1
C C15 0.2863(3) -0.0707(2) 0.06512(18) 0.0507(7) Uani d . 1
H H15 0.3256 -0.0155 0.0449 0.061 Uiso calc R 1
C C16 0.3058(3) -0.0916(3) 0.14789(19) 0.0581(8) Uani d . 1
C C17 0.1596(2) -0.21977(19) 0.13252(16) 0.0449(6) Uani d . 1
H H17 0.2003 -0.2623 0.0980 0.054 Uiso calc R 1
C C18 0.0126(3) -0.0847(2) 0.14002(15) 0.0453(6) Uani d . 1
H H18A 0.0710 -0.0529 0.1721 0.068 Uiso calc R 1
H H18B -0.0421 -0.1210 0.1715 0.068 Uiso calc R 1
H H18C -0.0336 -0.0392 0.1113 0.068 Uiso calc R 1
C C19 -0.0872(3) -0.03207(19) -0.18109(14) 0.0437(6) Uani d . 1
H H19A -0.0809 -0.0993 -0.1765 0.066 Uiso calc R 1
H H19B -0.0163 -0.0082 -0.2074 0.066 Uiso calc R 1
H H19C -0.1596 -0.0164 -0.2097 0.066 Uiso calc R 1
C C20 0.0914(3) -0.2766(2) 0.19140(18) 0.0543(7) Uani d . 1
C C21 0.0267(4) -0.3566(3) 0.1786(2) 0.0758(10) Uani d . 1
H H21 0.0153 -0.3851 0.1290 0.091 Uiso calc R 1
C C22 0.0852(4) -0.2612(3) 0.2719(2) 0.0794(11) Uani d . 1
H H22 0.1235 -0.2106 0.2996 0.095 Uiso calc R 1
C C23 0.0167(5) -0.3296(3) 0.3024(3) 0.0912(14) Uani d . 1
H H23 -0.0040 -0.3351 0.3558 0.109 Uiso calc R 1
C C28 -0.1018(4) 0.1874(3) -0.22687(18) 0.0718(10) Uani d . 1
H H28A -0.1493 0.1350 -0.2452 0.108 Uiso calc R 1
H H28B -0.0175 0.1788 -0.2410 0.108 Uiso calc R 1
H H28C -0.1322 0.2445 -0.2494 0.108 Uiso calc R 1
C C29 -0.0636(4) 0.2901(2) -0.1140(3) 0.0825(12) Uani d . 1
H H29A -0.1159 0.3385 -0.1342 0.124 Uiso calc R 1
H H29B 0.0180 0.2984 -0.1336 0.124 Uiso calc R 1
H H29C -0.0623 0.2940 -0.0589 0.124 Uiso calc R 1
C C30 0.1665(3) -0.0979(2) -0.11413(16) 0.0493(7) Uani d . 1
H H30A 0.1459 -0.0624 -0.1593 0.074 Uiso calc R 1
H H30B 0.1307 -0.1595 -0.1175 0.074 Uiso calc R 1
H H30C 0.2540 -0.1035 -0.1103 0.074 Uiso calc R 1
C C31 -0.3440(3) -0.0070(2) 0.03741(18) 0.0533(7) Uani d . 1
C C32 -0.3406(3) 0.0131(3) 0.12206(19) 0.0743(11) Uani d . 1
H H32A -0.4218 0.0076 0.1429 0.112 Uiso calc R 1
H H32B -0.3104 0.0757 0.1304 0.112 Uiso calc R 1
H H32C -0.2875 -0.0314 0.1470 0.112 Uiso calc R 1

loop_
_atom_site_aniso_label
_atom_site_aniso_U_11
_atom_site_aniso_U_22
_atom_site_aniso_U_33
_atom_site_aniso_U_12
_atom_site_aniso_U_13
_atom_site_aniso_U_23
O1 0.0403(9) 0.0501(10) 0.0347(8) 0.0061(8) 0.0047(8) 0.0034(8)
O2 0.0707(16) 0.131(3) 0.0810(18) -0.0390(18) 0.0204(15) -0.0125(18)
O3 0.114(2) 0.0517(12) 0.0600(13) 0.0383(14) 0.0212(14) 0.0016(11)
O4 0.0665(12) 0.0353(9) 0.0427(10) -0.0147(9) -0.0038(9) -0.0048(8)
O5 0.0383(10) 0.0660(13) 0.0555(11) 0.0188(9) 0.0077(9) 0.0045(10)
O6 0.0500(11) 0.0700(13) 0.0549(11) -0.0003(10) -0.0148(10) 0.0165(11)
O7 0.0725(16) 0.108(2) 0.0753(16) -0.0286(16) -0.0363(14) 0.0087(16)
O8 0.104(2) 0.095(2) 0.123(3) 0.0002(19) 0.026(2) 0.061(2)
C1 0.0392(14) 0.0467(14) 0.0312(12) 0.0056(11) -0.0009(10) 0.0004(10)
C2 0.0527(16) 0.0635(18) 0.0438(15) 0.0192(15) -0.0016(13) 0.0097(14)
C3 0.080(2) 0.0537(16) 0.0441(15) 0.0302(16) 0.0029(15) 0.0086(13)
C4 0.078(2) 0.0381(14) 0.0449(15) 0.0115(14) 0.0049(15) 0.0105(12)
C5 0.0540(15) 0.0334(12) 0.0330(12) 0.0024(11) 0.0043(12) 0.0007(10)
C6 0.0564(16) 0.0353(13) 0.0405(14) -0.0098(12) 0.0065(12) 0.0044(11)
C7 0.0410(13) 0.0412(13) 0.0404(13) -0.0087(11) 0.0057(11) 0.0012(11)
C8 0.0337(11) 0.0320(11) 0.0325(11) -0.0017(10) 0.0035(10) -0.0029(10)
C9 0.0353(11) 0.0276(11) 0.0286(11) -0.0011(9) -0.0006(9) -0.0025(9)
C10 0.0373(12) 0.0324(12) 0.0285(11) 0.0010(10) 0.0009(10) 0.0001(9)
C11 0.0430(13) 0.0310(11) 0.0464(14) -0.0070(10) -0.0102(11) 0.0009(11)
C12 0.0486(14) 0.0288(12) 0.0563(15) -0.0069(11) -0.0076(13) 0.0050(11)
C13 0.0360(12) 0.0314(11) 0.0364(12) 0.0026(10) 0.0007(10) 0.0019(10)
C14 0.0307(11) 0.0331(11) 0.0400(13) 0.0042(10) 0.0025(10) -0.0043(10)
C15 0.0364(13) 0.0583(17) 0.0575(17) -0.0052(13) -0.0058(12) 0.0104(15)
C16 0.0426(15) 0.071(2) 0.0601(18) -0.0019(15) -0.0149(14) 0.0086(16)
C17 0.0429(13) 0.0433(13) 0.0486(15) 0.0090(12) -0.0014(12) 0.0045(12)
C18 0.0501(15) 0.0463(14) 0.0395(13) 0.0143(13) 0.0052(12) 0.0036(11)
C19 0.0525(15) 0.0477(14) 0.0310(12) 0.0035(12) -0.0020(12) -0.0058(11)
C20 0.0543(16) 0.0491(16) 0.0596(18) 0.0119(13) 0.0040(14) 0.0208(14)
C21 0.089(3) 0.062(2) 0.076(2) -0.0034(19) 0.007(2) 0.0257(19)
C22 0.100(3) 0.079(2) 0.059(2) 0.013(2) 0.010(2) 0.0194(19)
C23 0.112(3) 0.091(3) 0.070(2) 0.023(3) 0.031(3) 0.039(2)
C28 0.098(3) 0.068(2) 0.0496(17) 0.017(2) 0.0084(18) 0.0247(16)
C29 0.115(3) 0.0352(15) 0.097(3) 0.0076(19) 0.006(3) 0.0101(17)
C30 0.0500(16) 0.0561(16) 0.0418(14) 0.0093(14) 0.0078(12) -0.0101(13)
C31 0.0432(15) 0.0650(18) 0.0519(16) 0.0034(14) 0.0122(14) 0.0070(15)
C32 0.066(2) 0.107(3) 0.0494(17) 0.013(2) 0.0184(16) 0.0155(19)

loop_
_atom_type_symbol
_atom_type_description
_atom_type_scat_dispersion_real
_atom_type_scat_dispersion_imag
_atom_type_scat_source
C C 0.0033 0.0016 'International Tables Vol C Tables 4.2.6.8 and 6.1.1.4'
H H 0.0000 0.0000 'International Tables Vol C Tables 4.2.6.8 and 6.1.1.4'
O O 0.0106 0.0060 'International Tables Vol C Tables 4.2.6.8 and 6.1.1.4'

loop_
_geom_angle_atom_site_label_1
_geom_angle_atom_site_label_2
_geom_angle_atom_site_label_3
_geom_angle
C31 O1 C1 116.9(2)
C3 O3 H3 109.5
C7 O4 H4 109.5
C15 O5 C14 61.59(16)
C16 O6 C17 120.3(2)
C21 O8 C23 106.2(3)
O1 C1 C2 107.6(2)
O1 C1 C10 108.2(2)
C2 C1 C10 113.5(2)
O1 C1 H1 109.1
C2 C1 H1 109.1
C10 C1 H1 109.1
C3 C2 C1 113.7(2)
C3 C2 H2A 108.8
C1 C2 H2A 108.8
C3 C2 H2B 108.8
C1 C2 H2B 108.8
H2A C2 H2B 107.7
O3 C3 C2 109.8(3)
O3 C3 C4 111.8(3)
C2 C3 C4 113.9(2)
O3 C3 H3A 107.0
C2 C3 H3A 107.0
C4 C3 H3A 107.0
C29 C4 C28 107.5(3)
C29 C4 C3 108.3(3)
C28 C4 C3 108.2(3)
C29 C4 C5 109.6(3)
C28 C4 C5 114.8(3)
C3 C4 C5 108.3(2)
C6 C5 C4 114.7(2)
C6 C5 C10 110.3(2)
C4 C5 C10 117.1(2)
C6 C5 H5 104.4
C4 C5 H5 104.4
C10 C5 H5 104.4
C7 C6 C5 111.2(2)
C7 C6 H6A 109.4
C5 C6 H6A 109.4
C7 C6 H6B 109.4
C5 C6 H6B 109.4
H6A C6 H6B 108.0
O4 C7 C6 110.5(2)
O4 C7 C8 107.44(19)
C6 C7 C8 112.6(2)
O4 C7 H7 108.7
C6 C7 H7 108.7
C8 C7 H7 108.7
C7 C8 C30 108.7(2)
C7 C8 C9 108.0(2)
C30 C8 C9 113.7(2)
C7 C8 C14 110.2(2)
C30 C8 C14 108.2(2)
C9 C8 C14 108.09(19)
C11 C9 C8 111.68(19)
C11 C9 C10 113.97(19)
C8 C9 C10 115.93(19)
C11 C9 H9 104.6
C8 C9 H9 104.6
C10 C9 H9 104.6
C1 C10 C19 104.6(2)
C1 C10 C5 109.1(2)
C19 C10 C5 114.9(2)
C1 C10 C9 109.20(19)
C19 C10 C9 113.00(19)
C5 C10 C9 105.96(19)
C12 C11 C9 114.4(2)
C12 C11 H11A 108.7
C9 C11 H11A 108.7
C12 C11 H11B 108.7
C9 C11 H11B 108.7
H11A C11 H11B 107.6
C13 C12 C11 114.10(19)
C13 C12 H12A 108.7
C11 C12 H12A 108.7
C13 C12 H12B 108.7
C11 C12 H12B 108.7
H12A C12 H12B 107.6
C14 C13 C12 106.3(2)
C14 C13 C18 113.0(2)
C12 C13 C18 113.0(2)
C14 C13 C17 107.0(2)
C12 C13 C17 109.2(2)
C18 C13 C17 108.2(2)
O5 C14 C15 58.35(18)
O5 C14 C13 112.13(19)
C15 C14 C13 114.9(2)
O5 C14 C8 113.55(19)
C15 C14 C8 121.6(2)
C13 C14 C8 119.83(19)
O5 C15 C14 60.06(16)
O5 C15 C16 115.5(3)
C14 C15 C16 118.0(3)
O5 C15 H15 117.0
C14 C15 H15 117.0
C16 C15 H15 117.0
O7 C16 O6 119.0(3)
O7 C16 C15 123.2(3)
O6 C16 C15 117.7(3)
O6 C17 C20 104.3(2)
O6 C17 C13 111.0(2)
C20 C17 C13 115.7(2)
O6 C17 H17 108.5
C20 C17 H17 108.5
C13 C17 H17 108.5
C13 C18 H18A 109.5
C13 C18 H18B 109.5
H18A C18 H18B 109.5
C13 C18 H18C 109.5
H18A C18 H18C 109.5
H18B C18 H18C 109.5
C10 C19 H19A 109.5
C10 C19 H19B 109.5
H19A C19 H19B 109.5
C10 C19 H19C 109.5
H19A C19 H19C 109.5
H19B C19 H19C 109.5
C21 C20 C22 105.5(3)
C21 C20 C17 126.6(3)
C22 C20 C17 127.8(3)
C20 C21 O8 110.7(4)
C20 C21 H21 124.7
O8 C21 H21 124.7
C23 C22 C20 107.8(4)
C23 C22 H22 126.1
C20 C22 H22 126.1
C22 C23 O8 109.8(4)
C22 C23 H23 125.1
O8 C23 H23 125.1
C4 C28 H28A 109.5
C4 C28 H28B 109.5
H28A C28 H28B 109.5
C4 C28 H28C 109.5
H28A C28 H28C 109.5
H28B C28 H28C 109.5
C4 C29 H29A 109.5
C4 C29 H29B 109.5
H29A C29 H29B 109.5
C4 C29 H29C 109.5
H29A C29 H29C 109.5
H29B C29 H29C 109.5
C8 C30 H30A 109.5
C8 C30 H30B 109.5
H30A C30 H30B 109.5
C8 C30 H30C 109.5
H30A C30 H30C 109.5
H30B C30 H30C 109.5
O2 C31 O1 123.4(3)
O2 C31 C32 126.1(3)
O1 C31 C32 110.5(3)
C31 C32 H32A 109.5
C31 C32 H32B 109.5
H32A C32 H32B 109.5
C31 C32 H32C 109.5
H32A C32 H32C 109.5
H32B C32 H32C 109.5

loop_
_geom_bond_atom_site_label_1
_geom_bond_atom_site_label_2
_geom_bond_distance
O1 C31 1.348(3)
O1 C1 1.475(3)
O2 C31 1.195(4)
O3 C3 1.447(4)
O3 H3 0.8299
O4 C7 1.430(3)
O4 H4 0.8299
O5 C15 1.427(4)
O5 C14 1.453(3)
O6 C16 1.345(4)
O6 C17 1.461(3)
O7 C16 1.203(4)
O8 C21 1.363(5)
O8 C23 1.376(6)
C1 C2 1.530(4)
C1 C10 1.547(3)
C1 H1 0.9600
C2 C3 1.513(5)
C2 H2A 0.9600
C2 H2B 0.9600
C3 C4 1.546(5)
C3 H3A 0.9600
C4 C29 1.533(5)
C4 C28 1.544(4)
C4 C5 1.560(4)
C5 C6 1.530(4)
C5 C10 1.560(3)
C5 H5 0.9600
C6 C7 1.523(4)
C6 H6A 0.9600
C6 H6B 0.9600
C7 C8 1.538(3)
C7 H7 0.9600
C8 C30 1.541(3)
C8 C9 1.558(3)
C8 C14 1.562(3)
C9 C11 1.542(3)
C9 C10 1.571(3)
C9 H9 0.9600
C10 C19 1.550(3)
C11 C12 1.534(4)
C11 H11A 0.9600
C11 H11B 0.9600
C12 C13 1.534(4)
C12 H12A 0.9600
C12 H12B 0.9600
C13 C14 1.534(3)
C13 C18 1.536(3)
C13 C17 1.554(3)
C14 C15 1.475(4)
C15 C16 1.485(4)
C15 H15 0.9600
C17 C20 1.501(4)
C17 H17 0.9600
C18 H18A 0.9599
C18 H18B 0.9599
C18 H18C 0.9599
C19 H19A 0.9599
C19 H19B 0.9599
C19 H19C 0.9599
C20 C21 1.356(5)
C20 C22 1.419(5)
C21 H21 0.9600
C22 C23 1.335(6)
C22 H22 0.9600
C23 H23 0.9600
C28 H28A 0.9599
C28 H28B 0.9599
C28 H28C 0.9599
C29 H29A 0.9599
C29 H29B 0.9599
C29 H29C 0.9599
C30 H30A 0.9599
C30 H30B 0.9599
C30 H30C 0.9599
C31 C32 1.500(5)
C32 H32A 0.9599
C32 H32B 0.9599
C32 H32C 0.9599

loop_
_geom_hbond_atom_site_label_D
_geom_hbond_atom_site_label_H
_geom_hbond_atom_site_label_A
_geom_hbond_site_symmetry_A
_geom_hbond_distance_DH
_geom_hbond_distance_HA
_geom_hbond_distance_DA
_geom_hbond_angle_DHA
_geom_hbond_publ_flag
O3 H3 O1 . 0.83 2.10 2.810(2) 143 yes
O4 H4 O3 4_555 0.83 1.93 2.758(2) 171 yes

loop_
_cod_related_entry_id
_cod_related_entry_database
_cod_related_entry_code
1 ChemSpider 21184245
